data_7019132
loop_
_publ_author_name
'E\,cik, Esra Tanr\?iverdi'
'Be\,sli, Serap'
'Cift\,ci, G\"on\"ul Yenilmez'
'Davies, David B.'
'K\?il\?i\,c, Adem'
'Yuksel, Fatma'

_publ_section_title
;
 Stereo-selectivity in a cyclotriphosphazene derivative bearing an
 exocyclic P-O moiety.
;
_journal_issue 22
_journal_name_full 'Dalton transactions (Cambridge, England : 2003)'
_journal_page_first 6715
_journal_page_last 6725
_journal_paper_doi 10.1039/c2dt30239j
_journal_volume 41
_journal_year 2012
_chemical_formula_sum 'C5 H13 Cl2 N4 O3 P3'
_chemical_formula_weight 341.00
_chemical_name_common cyclophosphazene
_space_group_crystal_system orthorhombic
_space_group_IT_number 61
_space_group_name_Hall '-P 2ac 2ab'
_space_group_name_H-M_alt 'P b c a'
_symmetry_space_group_name_Hall '-P 2ac 2ab'
_symmetry_space_group_name_H-M 'P b c a'
_atom_sites_solution_hydrogens geom
_atom_sites_solution_primary direct
_atom_sites_solution_secondary difmap
_audit_creation_method 'APEX2 v2009.7-0'
_cell_angle_alpha 90
_cell_angle_beta 90
_cell_angle_gamma 90
_cell_formula_units_Z 8
_cell_length_a 8.6889(6)
_cell_length_b 11.8941(8)
_cell_length_c 26.4305(18)
_cell_measurement_reflns_used 9978
_cell_measurement_temperature 120.(2)
_cell_measurement_theta_max 28.2573
_cell_measurement_theta_min 2.8056
_cell_volume 2731.5(3)
_computing_cell_refinement 'SAINT V7.66A (Bruker AXS, 2009)'
_computing_data_reduction 'SAINT V7.66A (Bruker AXS, 2009)'
_computing_structure_refinement 'SHELXL-97 (Sheldrick, 2008)'
_computing_structure_solution 'SHELXS-97 (Sheldrick, 2008)'
_diffrn_ambient_temperature 120.(2)
_diffrn_detector_area_resol_mean 8.3333
_diffrn_measured_fraction_theta_full 0.998
_diffrn_measured_fraction_theta_max 0.998
_diffrn_radiation_monochromator multilayer
_diffrn_radiation_type MoK\a
_diffrn_radiation_wavelength 0.71073
_diffrn_reflns_av_R_equivalents 0.0282
_diffrn_reflns_av_sigmaI/netI 0.0194
_diffrn_reflns_limit_h_max 7
_diffrn_reflns_limit_h_min -10
_diffrn_reflns_limit_k_max 14
_diffrn_reflns_limit_k_min -9
_diffrn_reflns_limit_l_max 31
_diffrn_reflns_limit_l_min -31
_diffrn_reflns_number 13156
_diffrn_reflns_theta_full 25.03
_diffrn_reflns_theta_max 25.03
_diffrn_reflns_theta_min 1.54
_diffrn_source ImuS
_exptl_absorpt_coefficient_mu 0.828
_exptl_absorpt_correction_T_max 0.83
_exptl_absorpt_correction_T_min 0.75
_exptl_absorpt_correction_type multi-scan
_exptl_absorpt_process_details 'SADABS V2008/1 (Bruker AXS)'
_exptl_crystal_colour colourless
_exptl_crystal_density_diffrn 1.658
_exptl_crystal_density_method 'not measured'
_exptl_crystal_description prism
_exptl_crystal_F_000 1392
_exptl_crystal_size_max 0.370
_exptl_crystal_size_mid 0.320
_exptl_crystal_size_min 0.240
_refine_diff_density_max 0.372
_refine_diff_density_min -0.353
_refine_ls_extinction_method none
_refine_ls_goodness_of_fit_ref 1.160
_refine_ls_hydrogen_treatment constr
_refine_ls_matrix_type full
_refine_ls_number_parameters 157
_refine_ls_number_reflns 2406
_refine_ls_number_restraints 0
_refine_ls_restrained_S_all 1.160
_refine_ls_R_factor_all 0.0292
_refine_ls_R_factor_gt 0.0282
_refine_ls_shift/su_max 0.001
_refine_ls_shift/su_mean 0.000
_refine_ls_structure_factor_coef Fsqd
_refine_ls_weighting_details 'calc w=1/[\s^2^(Fo^2^)+(0.0198P)^2^+3.7894P] where P=(Fo^2^+2Fc^2^)/3'
_refine_ls_weighting_scheme calc
_refine_ls_wR_factor_gt 0.0693
_refine_ls_wR_factor_ref 0.0699
_reflns_number_gt 2321
_reflns_number_total 2406
_reflns_threshold_expression >2sigma(I)
_cod_data_source_file c2dt30239j.txt
_cod_data_source_block ETE2c
_cod_database_code 7019132

loop_
_space_group_symop_operation_xyz
'x, y, z'
'-x+1/2, -y, z+1/2'
'-x, y+1/2, -z+1/2'
'x+1/2, -y+1/2, -z'
'-x, -y, -z'
'x-1/2, y, -z-1/2'
'x, -y-1/2, z-1/2'
'-x-1/2, y-1/2, z'

loop_
_atom_site_type_symbol
_atom_site_label
_atom_site_fract_x
_atom_site_fract_y
_atom_site_fract_z
_atom_site_U_iso_or_equiv
_atom_site_adp_type
_atom_site_calc_flag
_atom_site_refinement_flags
_atom_site_occupancy
P P1 1.03709(6) 0.86882(5) 0.424729(19) 0.01587(14) Uani d . 1
P P2 0.75799(6) 0.91349(5) 0.376359(19) 0.01680(14) Uani d . 1
P P3 0.99881(6) 0.83617(5) 0.321015(19) 0.01507(14) Uani d . 1
N N1 0.8624(2) 0.91067(15) 0.42487(6) 0.0193(4) Uani d . 1
N N2 0.8215(2) 0.86437(16) 0.32465(6) 0.0198(4) Uani d . 1
N N3 1.0932(2) 0.81919(16) 0.37134(6) 0.0184(4) Uani d . 1
N N4 1.1534(2) 0.96409(16) 0.44849(7) 0.0236(4) Uani d . 1
O O1 1.06438(18) 0.77653(13) 0.46707(5) 0.0238(4) Uani d . 1
O O2 0.59950(17) 0.85819(15) 0.38989(6) 0.0267(4) Uani d . 1
O O3 1.01277(17) 0.73333(13) 0.28415(5) 0.0193(3) Uani d . 1
Cl Cl1 0.69798(8) 1.07578(5) 0.36328(2) 0.03609(17) Uani d . 1
Cl Cl2 1.10301(7) 0.96005(5) 0.28019(2) 0.02848(15) Uani d . 1
C C1 1.1654(3) 0.8188(2) 0.50739(8) 0.0310(6) Uani d . 1
H H1A 1.2323 0.7578 0.5203 0.037 Uiso calc R 1
H H1B 1.1037 0.8488 0.5358 0.037 Uiso calc R 1
C C2 1.2612(3) 0.9108(2) 0.48393(8) 0.0299(6) Uani d . 1
H H2A 1.2971 0.9649 0.5098 0.036 Uiso calc R 1
H H2B 1.3515 0.8795 0.4659 0.036 Uiso calc R 1
C C3 1.2052(3) 1.0600(2) 0.41899(10) 0.0359(6) Uani d . 1
H H3A 1.2313 1.1221 0.4418 0.054 Uiso calc R 1
H H3B 1.123 1.0837 0.396 0.054 Uiso calc R 1
H H3C 1.2963 1.0389 0.3993 0.054 Uiso calc R 1
C C4 0.4864(3) 0.8382(3) 0.35033(10) 0.0401(7) Uani d . 1
H H4A 0.4674 0.9083 0.3319 0.06 Uiso calc R 1
H H4B 0.3902 0.8118 0.3656 0.06 Uiso calc R 1
H H4C 0.5255 0.7811 0.3269 0.06 Uiso calc R 1
C C5 1.1613(3) 0.6845(2) 0.27372(9) 0.0289(5) Uani d . 1
H H5A 1.2259 0.7396 0.2562 0.043 Uiso calc R 1
H H5B 1.1484 0.6179 0.2523 0.043 Uiso calc R 1
H H5C 1.2106 0.6628 0.3056 0.043 Uiso calc R 1

loop_
_atom_site_aniso_label
_atom_site_aniso_U_11
_atom_site_aniso_U_22
_atom_site_aniso_U_33
_atom_site_aniso_U_12
_atom_site_aniso_U_13
_atom_site_aniso_U_23
P1 0.0152(3) 0.0181(3) 0.0143(3) 0.0012(2) -0.0010(2) -0.0001(2)
P2 0.0144(3) 0.0197(3) 0.0163(3) 0.0035(2) 0.0006(2) 0.0003(2)
P3 0.0133(3) 0.0175(3) 0.0144(3) -0.0010(2) 0.0015(2) -0.0006(2)
N1 0.0178(9) 0.0239(10) 0.0163(8) 0.0039(8) 0.0013(7) -0.0011(7)
N2 0.0141(9) 0.0291(10) 0.0162(9) 0.0018(8) -0.0016(7) -0.0020(7)
N3 0.0134(9) 0.0241(10) 0.0177(9) 0.0025(7) 0.0001(7) -0.0027(7)
N4 0.0221(10) 0.0290(10) 0.0198(9) -0.0048(8) -0.0045(8) -0.0037(8)
O1 0.0271(9) 0.0248(8) 0.0196(8) 0.0045(7) -0.0030(6) 0.0046(6)
O2 0.0150(8) 0.0431(10) 0.0219(8) 0.0007(7) 0.0022(6) 0.0011(7)
O3 0.0192(8) 0.0216(8) 0.0173(7) -0.0028(6) 0.0006(6) -0.0044(6)
Cl1 0.0481(4) 0.0251(3) 0.0350(3) 0.0150(3) -0.0067(3) 0.0028(2)
Cl2 0.0347(3) 0.0247(3) 0.0261(3) -0.0092(2) 0.0062(2) 0.0031(2)
C1 0.0303(13) 0.0464(15) 0.0164(11) 0.0142(12) -0.0066(10) -0.0016(10)
C2 0.0203(12) 0.0465(15) 0.0229(11) 0.0074(11) -0.0059(10) -0.0125(11)
C3 0.0377(15) 0.0283(13) 0.0416(14) -0.0122(12) 0.0012(12) -0.0040(11)
C4 0.0172(12) 0.069(2) 0.0336(14) -0.0081(13) -0.0026(10) -0.0055(13)
C5 0.0274(13) 0.0296(13) 0.0297(12) 0.0073(10) -0.0013(10) -0.0082(10)

loop_
_atom_type_symbol
_atom_type_description
_atom_type_scat_dispersion_real
_atom_type_scat_dispersion_imag
_atom_type_scat_source
C C 0.0033 0.0016 'International Tables Vol C Tables 4.2.6.8 and 6.1.1.4'
H H 0.0000 0.0000 'International Tables Vol C Tables 4.2.6.8 and 6.1.1.4'
N N 0.0061 0.0033 'International Tables Vol C Tables 4.2.6.8 and 6.1.1.4'
O O 0.0106 0.0060 'International Tables Vol C Tables 4.2.6.8 and 6.1.1.4'
P P 0.1023 0.0942 'International Tables Vol C Tables 4.2.6.8 and 6.1.1.4'
Cl Cl 0.1484 0.1585 'International Tables Vol C Tables 4.2.6.8 and 6.1.1.4'

loop_
_geom_angle_atom_site_label_1
_geom_angle_atom_site_label_2
_geom_angle_atom_site_label_3
_geom_angle
O1 P1 N1 110.87(9)
O1 P1 N3 108.69(9)
N1 P1 N3 113.90(9)
O1 P1 N4 96.64(9)
N1 P1 N4 111.64(10)
N3 P1 N4 113.75(10)
O2 P2 N1 108.20(9)
O2 P2 N2 110.36(9)
N1 P2 N2 119.63(10)
O2 P2 Cl1 102.25(7)
N1 P2 Cl1 107.92(7)
N2 P2 Cl1 107.05(8)
O3 P3 N3 112.59(9)
O3 P3 N2 106.19(9)
N3 P3 N2 118.91(9)
O3 P3 Cl2 101.57(6)
N3 P3 Cl2 107.97(7)
N2 P3 Cl2 108.17(8)
P2 N1 P1 123.60(11)
P3 N2 P2 118.06(11)
P3 N3 P1 122.48(11)
C3 N4 C2 118.9(2)
C3 N4 P1 121.78(16)
C2 N4 P1 109.79(16)
C1 O1 P1 111.36(14)
C4 O2 P2 119.87(15)
C5 O3 P3 120.14(13)
O1 C1 C2 106.25(17)
O1 C1 H1A 110.5
C2 C1 H1A 110.5
O1 C1 H1B 110.5
C2 C1 H1B 110.5
H1A C1 H1B 108.7
N4 C2 C1 102.91(19)
N4 C2 H2A 111.2
C1 C2 H2A 111.2
N4 C2 H2B 111.2
C1 C2 H2B 111.2
H2A C2 H2B 109.1
N4 C3 H3A 109.5
N4 C3 H3B 109.5
H3A C3 H3B 109.5
N4 C3 H3C 109.5
H3A C3 H3C 109.5
H3B C3 H3C 109.5
O2 C4 H4A 109.5
O2 C4 H4B 109.5
H4A C4 H4B 109.5
O2 C4 H4C 109.5
H4A C4 H4C 109.5
H4B C4 H4C 109.5
O3 C5 H5A 109.5
O3 C5 H5B 109.5
H5A C5 H5B 109.5
O3 C5 H5C 109.5
H5A C5 H5C 109.5
H5B C5 H5C 109.5

loop_
_geom_bond_atom_site_label_1
_geom_bond_atom_site_label_2
_geom_bond_distance
P1 O1 1.5854(15)
P1 N1 1.5972(18)
P1 N3 1.6054(17)
P1 N4 1.6433(19)
P2 O2 1.5675(16)
P2 N1 1.5712(18)
P2 N2 1.5856(18)
P2 Cl1 2.0291(8)
P3 O3 1.5686(15)
P3 N3 1.5755(17)
P3 N2 1.5793(18)
P3 Cl2 2.0383(8)
N4 C3 1.453(3)
N4 C2 1.468(3)
O1 C1 1.470(3)
O2 C4 1.454(3)
O3 C5 1.442(3)
C1 C2 1.508(4)
C1 H1A 0.99
C1 H1B 0.99
C2 H2A 0.99
C2 H2B 0.99
C3 H3A 0.98
C3 H3B 0.98
C3 H3C 0.98
C4 H4A 0.98
C4 H4B 0.98
C4 H4C 0.98
C5 H5A 0.98
C5 H5B 0.98
C5 H5C 0.98

loop_
_geom_torsion_atom_site_label_1
_geom_torsion_atom_site_label_2
_geom_torsion_atom_site_label_3
_geom_torsion_atom_site_label_4
_geom_torsion
O2 P2 N1 P1 132.23(13)
N2 P2 N1 P1 4.75(19)
Cl1 P2 N1 P1 -117.83(12)
O1 P1 N1 P2 -128.09(13)
N3 P1 N1 P2 -5.13(18)
N4 P1 N1 P2 125.39(14)
O3 P3 N2 P2 147.98(12)
N3 P3 N2 P2 19.86(18)
Cl2 P3 N2 P2 -103.65(12)
O2 P2 N2 P3 -138.33(12)
N1 P2 N2 P3 -11.86(18)
Cl1 P2 N2 P3 111.15(11)
O3 P3 N3 P1 -146.56(12)
N2 P3 N3 P1 -21.48(18)
Cl2 P3 N3 P1 102.14(12)
O1 P1 N3 P3 137.64(13)
N1 P1 N3 P3 13.50(17)
N4 P1 N3 P3 -115.97(14)
O1 P1 N4 C3 164.86(19)
N1 P1 N4 C3 -79.5(2)
N3 P1 N4 C3 51.1(2)
O1 P1 N4 C2 19.01(16)
N1 P1 N4 C2 134.60(15)
N3 P1 N4 C2 -94.80(16)
N1 P1 O1 C1 -112.25(15)
N3 P1 O1 C1 121.82(15)
N4 P1 O1 C1 3.96(16)
N1 P2 O2 C4 -173.16(19)
N2 P2 O2 C4 -40.5(2)
Cl1 P2 O2 C4 73.08(19)
N3 P3 O3 C5 -46.56(18)
N2 P3 O3 C5 -178.32(16)
Cl2 P3 O3 C5 68.66(16)
P1 O1 C1 C2 -24.7(2)
C3 N4 C2 C1 178.8(2)
P1 N4 C2 C1 -34.2(2)
O1 C1 C2 N4 35.8(2)
